data_4080287
loop_
_publ_author_name
'Huang, Wenliang'
'Upton, Brianna M.'
'Khan, Saeed I.'
'Diaconescu, Paula L.'

_publ_section_title
;
 Synthesis and Characterization of Paramagnetic Lanthanide Benzyl
 Complexes
;
_journal_issue 5
_journal_name_full Organometallics
_journal_page_first 1379
_journal_paper_doi 10.1021/om3010433
_journal_volume 32
_journal_year 2013
_chemical_formula_sum 'C52 H92 Fe2 I2 N4 Nd2 O2 Si4'
_chemical_formula_weight 1571.64
_chemical_name_systematic
; 
 ? 
;
_space_group_IT_number 14
_symmetry_cell_setting monoclinic
_symmetry_space_group_name_Hall '-P 2yn'
_symmetry_space_group_name_H-M 'P 1 21/n 1'
_atom_sites_solution_hydrogens geom
_atom_sites_solution_primary direct
_atom_sites_solution_secondary difmap
_audit_creation_method SHELXL-97
_cell_angle_alpha 90.00
_cell_angle_beta 91.046(5)
_cell_angle_gamma 90.00
_cell_formula_units_Z 2
_cell_length_a 14.855(6)
_cell_length_b 13.701(6)
_cell_length_c 15.412(7)
_cell_measurement_temperature 100(2)
_cell_volume 3136(2)
_computing_cell_refinement 'Bruker SAINT'
_computing_data_collection 'Bruker APEX2'
_computing_data_reduction 'Bruker SAINT'
_computing_molecular_graphics 'Bruker SHELXTL'
_computing_publication_material 'Bruker SHELXTL'
_computing_structure_refinement 'SHELXL-97 (Sheldrick, 2008)'
_computing_structure_solution 'SHELXS-97 (Sheldrick, 2008)'
_diffrn_ambient_temperature 100(2)
_diffrn_measured_fraction_theta_full 0.996
_diffrn_measured_fraction_theta_max 0.957
_diffrn_radiation_monochromator graphite
_diffrn_radiation_source 'fine-focus sealed tube'
_diffrn_radiation_type MoK\a
_diffrn_radiation_wavelength 0.71073
_diffrn_reflns_av_R_equivalents 0.0397
_diffrn_reflns_av_sigmaI/netI 0.0357
_diffrn_reflns_limit_h_max 20
_diffrn_reflns_limit_h_min -20
_diffrn_reflns_limit_k_max 19
_diffrn_reflns_limit_k_min -19
_diffrn_reflns_limit_l_max 21
_diffrn_reflns_limit_l_min -21
_diffrn_reflns_number 42170
_diffrn_reflns_theta_full 25.00
_diffrn_reflns_theta_max 30.51
_diffrn_reflns_theta_min 3.78
_exptl_absorpt_coefficient_mu 3.181
_exptl_absorpt_correction_T_max 0.8080
_exptl_absorpt_correction_T_min 0.7014
_exptl_absorpt_correction_type multi-scan
_exptl_absorpt_process_details 'Sadabs (Bruker)'
_exptl_crystal_density_diffrn 1.664
_exptl_crystal_density_method 'not measured'
_exptl_crystal_F_000 1564
_exptl_crystal_size_max 0.12
_exptl_crystal_size_mid 0.11
_exptl_crystal_size_min 0.07
_refine_diff_density_max 0.716
_refine_diff_density_min -0.968
_refine_diff_density_rms 0.115
_refine_ls_extinction_method none
_refine_ls_goodness_of_fit_ref 1.021
_refine_ls_hydrogen_treatment constr
_refine_ls_matrix_type full
_refine_ls_number_parameters 317
_refine_ls_number_reflns 9172
_refine_ls_number_restraints 0
_refine_ls_restrained_S_all 1.021
_refine_ls_R_factor_all 0.0426
_refine_ls_R_factor_gt 0.0282
_refine_ls_shift/su_max 0.003
_refine_ls_shift/su_mean 0.000
_refine_ls_structure_factor_coef Fsqd
_refine_ls_weighting_details 'calc w=1/[\s^2^(Fo^2^)+(0.0217P)^2^+2.7570P] where P=(Fo^2^+2Fc^2^)/3'
_refine_ls_weighting_scheme calc
_refine_ls_wR_factor_gt 0.0551
_refine_ls_wR_factor_ref 0.0597
_reflns_number_gt 7430
_reflns_number_total 9172
_reflns_threshold_expression >2sigma(I)
_cod_data_source_file om3010433_si_003.cif
_cod_data_source_block (NNfc)NdI(THF)
_cod_depositor_comments
;
The following automatic conversions were performed:

'_symmetry_cell_setting' value 'Monoclinic' changed to 'monoclinic'
according to /home/saulius/struct/CIF-dictionaries/cif_core.dic
dictionary named 'cif_core.dic' version 2.4.2 from 2011-04-26.

Automatic conversion script
Id: cif_fix_values 1891 2012-01-12 08:04:46Z andrius 
;
_cod_original_sg_symbol_H-M P21/n
_cod_database_code 4080287

loop_
_symmetry_equiv_pos_as_xyz
'x, y, z'
'-x+1/2, y+1/2, -z+1/2'
'-x, -y, -z'
'x-1/2, -y-1/2, z-1/2'

loop_
_atom_site_label
_atom_site_type_symbol
_atom_site_fract_x
_atom_site_fract_y
_atom_site_fract_z
_atom_site_U_iso_or_equiv
_atom_site_adp_type
_atom_site_occupancy
_atom_site_symmetry_multiplicity
_atom_site_calc_flag
_atom_site_refinement_flags
Nd1 Nd 0.949962(9) 0.878072(10) 0.109828(8) 0.01655(4) Uani 1 1 d .
Fe1 Fe 0.94108(3) 0.90538(3) 0.32647(2) 0.02111(8) Uani 1 1 d .
I1 I 0.998614(14) 1.105631(13) 0.092655(11) 0.02736(5) Uani 1 1 d .
Si1 Si 1.14656(5) 0.72060(5) 0.16130(5) 0.02071(15) Uani 1 1 d .
Si2 Si 0.71451(5) 0.94136(5) 0.10411(5) 0.02134(15) Uani 1 1 d .
N1 N 1.06487(15) 0.80522(16) 0.18405(13) 0.0191(4) Uani 1 1 d .
N2 N 0.80987(15) 0.90536(16) 0.15951(13) 0.0200(4) Uani 1 1 d .
O1 O 0.90056(13) 0.71454(13) 0.06220(12) 0.0253(4) Uani 1 1 d .
C1 C 0.8805(2) 0.6420(2) 0.12711(17) 0.0268(6) Uani 1 1 d .
H1A H 0.8209 0.6541 0.1526 0.032 Uiso 1 1 calc R
H1B H 0.9268 0.6421 0.1741 0.032 Uiso 1 1 calc R
C2 C 0.8811(3) 0.5463(2) 0.0780(2) 0.0426(8) Uani 1 1 d .
H2A H 0.8421 0.4971 0.1055 0.051 Uiso 1 1 calc R
H2B H 0.9428 0.5198 0.0734 0.051 Uiso 1 1 calc R
C3 C 0.8430(3) 0.5779(3) -0.0110(2) 0.0496(10) Uani 1 1 d .
H3A H 0.8636 0.5335 -0.0573 0.060 Uiso 1 1 calc R
H3B H 0.7764 0.5784 -0.0112 0.060 Uiso 1 1 calc R
C4 C 0.8785(3) 0.6761(2) -0.0231(2) 0.0436(9) Uani 1 1 d .
H4A H 0.9329 0.6741 -0.0592 0.052 Uiso 1 1 calc R
H4B H 0.8329 0.7179 -0.0525 0.052 Uiso 1 1 calc R
C5 C 1.05470(18) 0.84046(19) 0.26840(16) 0.0205(5) Uani 1 1 d .
C6 C 1.07269(18) 0.9383(2) 0.29723(17) 0.0237(6) Uani 1 1 d .
H6A H 1.0922 0.9934 0.2594 0.028 Uiso 1 1 calc R
C7 C 1.0583(2) 0.9447(2) 0.38780(17) 0.0303(6) Uani 1 1 d .
H7A H 1.0678 1.0037 0.4250 0.036 Uiso 1 1 calc R
C8 C 1.0297(2) 0.8513(2) 0.41639(17) 0.0304(6) Uani 1 1 d .
H8A H 1.0154 0.8332 0.4775 0.037 Uiso 1 1 calc R
C9 C 1.02505(19) 0.7879(2) 0.34323(17) 0.0256(6) Uani 1 1 d .
H9A H 1.0060 0.7179 0.3442 0.031 Uiso 1 1 calc R
C10 C 0.82257(17) 0.92201(19) 0.24844(16) 0.0205(5) Uani 1 1 d .
C11 C 0.85075(19) 1.0124(2) 0.28809(17) 0.0246(6) Uani 1 1 d .
H11A H 0.8660 1.0738 0.2566 0.029 Uiso 1 1 calc R
C12 C 0.8523(2) 0.9998(2) 0.37967(18) 0.0333(7) Uani 1 1 d .
H12A H 0.8669 1.0512 0.4237 0.040 Uiso 1 1 calc R
C13 C 0.8280(2) 0.9023(3) 0.39746(18) 0.0347(7) Uani 1 1 d .
H13A H 0.8224 0.8728 0.4565 0.042 Uiso 1 1 calc R
C14 C 0.81216(19) 0.8534(2) 0.31739(18) 0.0288(6) Uani 1 1 d .
H14A H 0.7946 0.7834 0.3105 0.035 Uiso 1 1 calc R
C15 C 1.1334(2) 0.6044(2) 0.2244(2) 0.0359(7) Uani 1 1 d .
H15A H 1.0752 0.5745 0.2096 0.054 Uiso 1 1 calc R
H15B H 1.1361 0.6188 0.2867 0.054 Uiso 1 1 calc R
H15C H 1.1820 0.5592 0.2100 0.054 Uiso 1 1 calc R
C16 C 1.1359(2) 0.6919(2) 0.04316(18) 0.0303(6) Uani 1 1 d .
H16A H 1.0748 0.6686 0.0299 0.045 Uiso 1 1 calc R
H16B H 1.1795 0.6411 0.0283 0.045 Uiso 1 1 calc R
H16C H 1.1480 0.7508 0.0093 0.045 Uiso 1 1 calc R
C17 C 1.26365(19) 0.7698(2) 0.18482(17) 0.0243(6) Uani 1 1 d .
C18 C 1.2799(2) 0.7824(3) 0.28243(19) 0.0400(8) Uani 1 1 d .
H18A H 1.3408 0.8077 0.2931 0.060 Uiso 1 1 calc R
H18B H 1.2735 0.7192 0.3114 0.060 Uiso 1 1 calc R
H18C H 1.2357 0.8284 0.3054 0.060 Uiso 1 1 calc R
C19 C 1.3353(2) 0.7004(3) 0.1508(2) 0.0396(8) Uani 1 1 d .
H19A H 1.3951 0.7244 0.1681 0.059 Uiso 1 1 calc R
H19B H 1.3306 0.6972 0.0874 0.059 Uiso 1 1 calc R
H19C H 1.3261 0.6352 0.1752 0.059 Uiso 1 1 calc R
C20 C 1.2739(2) 0.8698(2) 0.1425(2) 0.0345(7) Uani 1 1 d .
H20A H 1.3336 0.8963 0.1568 0.052 Uiso 1 1 calc R
H20B H 1.2275 0.9140 0.1641 0.052 Uiso 1 1 calc R
H20C H 1.2671 0.8633 0.0794 0.052 Uiso 1 1 calc R
C21 C 0.6917(2) 1.0746(2) 0.1195(2) 0.0331(7) Uani 1 1 d .
H21A H 0.7429 1.1125 0.0987 0.050 Uiso 1 1 calc R
H21B H 0.6832 1.0880 0.1812 0.050 Uiso 1 1 calc R
H21C H 0.6372 1.0929 0.0866 0.050 Uiso 1 1 calc R
C22 C 0.7369(2) 0.9169(2) -0.01261(18) 0.0313(7) Uani 1 1 d .
H22A H 0.7942 0.9468 -0.0283 0.047 Uiso 1 1 calc R
H22B H 0.6882 0.9447 -0.0486 0.047 Uiso 1 1 calc R
H22C H 0.7399 0.8462 -0.0223 0.047 Uiso 1 1 calc R
C23 C 0.61025(19) 0.8702(2) 0.13579(18) 0.0273(6) Uani 1 1 d .
C24 C 0.5801(2) 0.8974(3) 0.2266(2) 0.0396(8) Uani 1 1 d .
H24A H 0.5278 0.8578 0.2419 0.059 Uiso 1 1 calc R
H24B H 0.5637 0.9667 0.2280 0.059 Uiso 1 1 calc R
H24C H 0.6293 0.8852 0.2684 0.059 Uiso 1 1 calc R
C25 C 0.6309(2) 0.7607(2) 0.1341(2) 0.0362(7) Uani 1 1 d .
H25A H 0.5765 0.7239 0.1482 0.054 Uiso 1 1 calc R
H25B H 0.6786 0.7459 0.1769 0.054 Uiso 1 1 calc R
H25C H 0.6508 0.7421 0.0761 0.054 Uiso 1 1 calc R
C26 C 0.5332(2) 0.8914(3) 0.0704(2) 0.0412(8) Uani 1 1 d .
H26A H 0.4807 0.8515 0.0847 0.062 Uiso 1 1 calc R
H26B H 0.5527 0.8754 0.0117 0.062 Uiso 1 1 calc R
H26C H 0.5170 0.9606 0.0731 0.062 Uiso 1 1 calc R

loop_
_atom_site_aniso_label
_atom_site_aniso_U_11
_atom_site_aniso_U_22
_atom_site_aniso_U_33
_atom_site_aniso_U_23
_atom_site_aniso_U_13
_atom_site_aniso_U_12
Nd1 0.01977(7) 0.01502(7) 0.01487(6) 0.00085(5) 0.00027(4) 0.00051(5)
Fe1 0.0260(2) 0.0222(2) 0.01513(16) 0.00035(14) 0.00119(14) 0.00098(16)
I1 0.04390(12) 0.01950(9) 0.01892(8) 0.00105(6) 0.00680(7) -0.00418(8)
Si1 0.0216(4) 0.0176(3) 0.0228(3) 0.0007(3) -0.0010(3) 0.0023(3)
Si2 0.0227(4) 0.0191(4) 0.0223(3) 0.0002(3) 0.0002(3) 0.0017(3)
N1 0.0209(11) 0.0180(11) 0.0183(10) -0.0016(8) -0.0023(8) 0.0009(9)
N2 0.0212(11) 0.0185(11) 0.0205(10) -0.0010(8) 0.0020(8) -0.0011(9)
O1 0.0350(12) 0.0192(9) 0.0215(9) -0.0018(7) -0.0032(8) -0.0017(8)
C1 0.0329(16) 0.0259(15) 0.0216(12) 0.0032(11) 0.0001(11) -0.0054(12)
C2 0.062(2) 0.0251(16) 0.0402(18) 0.0027(13) -0.0046(16) -0.0162(16)
C3 0.073(3) 0.042(2) 0.0335(17) -0.0016(15) -0.0065(17) -0.024(2)
C4 0.078(3) 0.0243(16) 0.0280(15) -0.0042(12) -0.0170(16) -0.0073(17)
C5 0.0216(13) 0.0210(13) 0.0189(11) -0.0005(10) -0.0029(10) 0.0006(11)
C6 0.0248(15) 0.0237(14) 0.0224(12) -0.0024(10) -0.0036(10) -0.0023(11)
C7 0.0322(17) 0.0368(17) 0.0216(13) -0.0087(12) -0.0074(11) 0.0002(13)
C8 0.0355(17) 0.0385(17) 0.0172(12) 0.0026(11) -0.0033(11) 0.0069(14)
C9 0.0294(15) 0.0239(14) 0.0234(13) 0.0041(11) -0.0024(11) 0.0023(12)
C10 0.0191(13) 0.0214(13) 0.0210(12) 0.0017(10) 0.0034(9) 0.0027(10)
C11 0.0293(15) 0.0226(14) 0.0218(12) -0.0026(10) 0.0013(10) 0.0057(12)
C12 0.0385(18) 0.0407(18) 0.0208(13) -0.0066(12) 0.0020(12) 0.0119(14)
C13 0.0307(16) 0.053(2) 0.0207(13) 0.0079(13) 0.0110(11) 0.0053(15)
C14 0.0260(15) 0.0307(16) 0.0300(14) 0.0049(12) 0.0055(11) -0.0030(12)
C15 0.0368(18) 0.0229(15) 0.0479(18) 0.0075(13) 0.0031(14) 0.0020(13)
C16 0.0281(16) 0.0308(16) 0.0320(15) -0.0096(12) -0.0005(12) 0.0052(13)
C17 0.0215(14) 0.0274(15) 0.0239(13) -0.0002(11) -0.0026(10) 0.0026(12)
C18 0.0289(17) 0.064(2) 0.0271(15) 0.0004(15) -0.0068(12) -0.0033(16)
C19 0.0248(17) 0.041(2) 0.052(2) -0.0050(16) -0.0026(14) 0.0052(14)
C20 0.0298(16) 0.0338(17) 0.0400(17) 0.0032(13) 0.0032(13) -0.0051(14)
C21 0.0412(19) 0.0232(15) 0.0349(16) -0.0002(12) -0.0004(13) 0.0055(13)
C22 0.0349(17) 0.0349(17) 0.0242(13) -0.0005(12) 0.0002(12) 0.0031(14)
C23 0.0208(14) 0.0281(15) 0.0328(14) 0.0012(12) 0.0002(11) 0.0024(12)
C24 0.0287(17) 0.050(2) 0.0403(17) -0.0004(15) 0.0089(13) 0.0001(15)
C25 0.0279(17) 0.0277(16) 0.053(2) 0.0034(14) -0.0029(14) -0.0061(13)
C26 0.0236(16) 0.049(2) 0.050(2) 0.0085(16) -0.0059(14) 0.0024(15)

loop_
_atom_type_symbol
_atom_type_description
_atom_type_scat_dispersion_real
_atom_type_scat_dispersion_imag
_atom_type_scat_source
C C 0.0033 0.0016 'International Tables Vol C Tables 4.2.6.8 and 6.1.1.4'
H H 0.0000 0.0000 'International Tables Vol C Tables 4.2.6.8 and 6.1.1.4'
N N 0.0061 0.0033 'International Tables Vol C Tables 4.2.6.8 and 6.1.1.4'
O O 0.0106 0.0060 'International Tables Vol C Tables 4.2.6.8 and 6.1.1.4'
Si Si 0.0817 0.0704 'International Tables Vol C Tables 4.2.6.8 and 6.1.1.4'
Fe Fe 0.3463 0.8444 'International Tables Vol C Tables 4.2.6.8 and 6.1.1.4'
I I -0.4742 1.8119 'International Tables Vol C Tables 4.2.6.8 and 6.1.1.4'
Nd Nd -0.1943 3.0179 'International Tables Vol C Tables 4.2.6.8 and 6.1.1.4'

loop_
_geom_angle_atom_site_label_1
_geom_angle_atom_site_label_2
_geom_angle_atom_site_label_3
_geom_angle
_geom_angle_site_symmetry_1
_geom_angle_site_symmetry_3
N2 Nd1 N1 126.19(8) . .
N2 Nd1 O1 88.87(7) . .
N1 Nd1 O1 88.13(7) . .
N2 Nd1 C5 103.03(8) . .
N1 Nd1 C5 27.81(7) . .
O1 Nd1 C5 103.89(7) . .
N2 Nd1 C10 27.41(7) . .
N1 Nd1 C10 102.23(8) . .
O1 Nd1 C10 102.14(7) . .
C5 Nd1 C10 76.60(8) . .
N2 Nd1 I1 94.43(6) . .
N1 Nd1 I1 107.47(6) . .
O1 Nd1 I1 157.47(4) . .
C5 Nd1 I1 97.07(5) . .
C10 Nd1 I1 90.57(5) . .
N2 Nd1 I1 123.39(5) . 3_775
N1 Nd1 I1 109.16(6) . 3_775
O1 Nd1 I1 81.35(4) . 3_775
C5 Nd1 I1 133.51(6) . 3_775
C10 Nd1 I1 148.54(5) . 3_775
I1 Nd1 I1 78.231(6) . 3_775
N2 Nd1 Fe1 65.96(6) . .
N1 Nd1 Fe1 65.88(5) . .
O1 Nd1 Fe1 112.31(4) . .
C5 Nd1 Fe1 38.63(5) . .
C10 Nd1 Fe1 38.67(5) . .
I1 Nd1 Fe1 89.243(10) . .
I1 Nd1 Fe1 164.596(12) 3_775 .
C13 Fe1 C12 40.76(13) . .
C13 Fe1 C8 99.08(13) . .
C12 Fe1 C8 111.96(12) . .
C13 Fe1 C7 117.75(13) . .
C12 Fe1 C7 101.55(13) . .
C8 Fe1 C7 40.81(13) . .
C13 Fe1 C14 40.86(12) . .
C12 Fe1 C14 68.59(13) . .
C8 Fe1 C14 120.91(13) . .
C7 Fe1 C14 156.11(11) . .
C13 Fe1 C9 115.16(12) . .
C12 Fe1 C9 147.93(11) . .
C8 Fe1 C9 40.82(11) . .
C7 Fe1 C9 68.66(12) . .
C14 Fe1 C9 107.60(12) . .
C13 Fe1 C6 157.25(12) . .
C12 Fe1 C6 125.00(13) . .
C8 Fe1 C6 67.94(12) . .
C7 Fe1 C6 40.46(11) . .
C14 Fe1 C6 161.89(11) . .
C9 Fe1 C6 67.83(12) . .
C13 Fe1 C11 68.16(12) . .
C12 Fe1 C11 40.59(11) . .
C8 Fe1 C11 149.57(11) . .
C7 Fe1 C11 119.35(12) . .
C14 Fe1 C11 67.97(12) . .
C9 Fe1 C11 169.61(11) . .
C6 Fe1 C11 113.26(12) . .
C13 Fe1 C5 153.55(12) . .
C12 Fe1 C5 164.89(12) . .
C8 Fe1 C5 67.94(11) . .
C7 Fe1 C5 68.09(11) . .
C14 Fe1 C5 125.22(11) . .
C9 Fe1 C5 40.23(10) . .
C6 Fe1 C5 40.12(10) . .
C11 Fe1 C5 133.99(10) . .
C13 Fe1 C10 67.71(11) . .
C12 Fe1 C10 67.84(11) . .
C8 Fe1 C10 160.66(12) . .
C7 Fe1 C10 157.75(12) . .
C14 Fe1 C10 40.00(10) . .
C9 Fe1 C10 130.63(11) . .
C6 Fe1 C10 129.12(10) . .
C11 Fe1 C10 40.13(10) . .
C5 Fe1 C10 117.62(10) . .
C13 Fe1 Nd1 125.64(9) . .
C12 Fe1 Nd1 120.59(8) . .
C8 Fe1 Nd1 126.80(9) . .
C7 Fe1 Nd1 116.17(8) . .
C14 Fe1 Nd1 86.97(8) . .
C9 Fe1 Nd1 90.17(8) . .
C6 Fe1 Nd1 75.72(7) . .
C11 Fe1 Nd1 80.32(7) . .
C5 Fe1 Nd1 59.24(7) . .
C10 Fe1 Nd1 59.85(7) . .
Nd1 I1 Nd1 101.769(6) . 3_775
N1 Si1 C16 107.09(12) . .
N1 Si1 C15 112.67(13) . .
C16 Si1 C15 108.59(15) . .
N1 Si1 C17 111.73(12) . .
C16 Si1 C17 108.82(13) . .
C15 Si1 C17 107.85(14) . .
N2 Si2 C22 105.58(13) . .
N2 Si2 C21 111.55(13) . .
C22 Si2 C21 109.47(14) . .
N2 Si2 C23 113.24(12) . .
C22 Si2 C23 108.39(14) . .
C21 Si2 C23 108.50(14) . .
C5 N1 Si1 120.76(17) . .
C5 N1 Nd1 102.94(16) . .
Si1 N1 Nd1 136.16(11) . .
C10 N2 Si2 122.47(18) . .
C10 N2 Nd1 104.49(16) . .
Si2 N2 Nd1 129.53(12) . .
C1 O1 C4 109.4(2) . .
C1 O1 Nd1 118.87(15) . .
C4 O1 Nd1 131.42(17) . .
O1 C1 C2 104.3(2) . .
O1 C1 H1A 110.9 . .
C2 C1 H1A 110.9 . .
O1 C1 H1B 110.9 . .
C2 C1 H1B 110.9 . .
H1A C1 H1B 108.9 . .
C1 C2 C3 101.4(3) . .
C1 C2 H2A 111.5 . .
C3 C2 H2A 111.5 . .
C1 C2 H2B 111.5 . .
C3 C2 H2B 111.5 . .
H2A C2 H2B 109.3 . .
C4 C3 C2 104.3(3) . .
C4 C3 H3A 110.9 . .
C2 C3 H3A 110.9 . .
C4 C3 H3B 110.9 . .
C2 C3 H3B 110.9 . .
H3A C3 H3B 108.9 . .
O1 C4 C3 107.2(3) . .
O1 C4 H4A 110.3 . .
C3 C4 H4A 110.3 . .
O1 C4 H4B 110.3 . .
C3 C4 H4B 110.3 . .
H4A C4 H4B 108.5 . .
N1 C5 C9 127.9(2) . .
N1 C5 C6 126.0(2) . .
C9 C5 C6 106.1(2) . .
N1 C5 Fe1 129.64(18) . .
C9 C5 Fe1 67.23(15) . .
C6 C5 Fe1 67.84(15) . .
N1 C5 Nd1 49.24(12) . .
C9 C5 Nd1 126.48(18) . .
C6 C5 Nd1 100.81(16) . .
Fe1 C5 Nd1 82.13(9) . .
C7 C6 C5 109.3(2) . .
C7 C6 Fe1 68.77(16) . .
C5 C6 Fe1 72.04(16) . .
C7 C6 H6A 125.3 . .
C5 C6 H6A 125.3 . .
Fe1 C6 H6A 125.3 . .
C6 C7 C8 107.6(2) . .
C6 C7 Fe1 70.77(16) . .
C8 C7 Fe1 69.44(17) . .
C6 C7 H7A 126.2 . .
C8 C7 H7A 126.2 . .
Fe1 C7 H7A 126.2 . .
C7 C8 C9 108.3(2) . .
C7 C8 Fe1 69.75(16) . .
C9 C8 Fe1 70.18(16) . .
C7 C8 H8A 125.8 . .
C9 C8 H8A 125.8 . .
Fe1 C8 H8A 125.8 . .
C8 C9 C5 108.6(3) . .
C8 C9 Fe1 69.00(16) . .
C5 C9 Fe1 72.54(16) . .
C8 C9 H9A 125.7 . .
C5 C9 H9A 125.7 . .
Fe1 C9 H9A 125.7 . .
N2 C10 C14 127.4(3) . .
N2 C10 C11 126.1(2) . .
C14 C10 C11 106.5(2) . .
N2 C10 Fe1 129.21(18) . .
C14 C10 Fe1 66.96(16) . .
C11 C10 Fe1 67.71(15) . .
N2 C10 Nd1 48.10(12) . .
C14 C10 Nd1 119.03(18) . .
C11 C10 Nd1 107.35(17) . .
Fe1 C10 Nd1 81.48(8) . .
C12 C11 C10 108.4(3) . .
C12 C11 Fe1 68.36(16) . .
C10 C11 Fe1 72.16(16) . .
C12 C11 H11A 125.8 . .
C10 C11 H11A 125.8 . .
Fe1 C11 H11A 125.8 . .
C13 C12 C11 108.0(3) . .
C13 C12 Fe1 69.28(17) . .
C11 C12 Fe1 71.05(16) . .
C13 C12 H12A 126.0 . .
C11 C12 H12A 126.0 . .
Fe1 C12 H12A 126.0 . .
C12 C13 C14 108.4(2) . .
C12 C13 Fe1 69.96(17) . .
C14 C13 Fe1 70.46(16) . .
C12 C13 H13A 125.8 . .
C14 C13 H13A 125.8 . .
Fe1 C13 H13A 125.8 . .
C13 C14 C10 108.5(3) . .
C13 C14 Fe1 68.68(17) . .
C10 C14 Fe1 73.04(16) . .
C13 C14 H14A 125.7 . .
C10 C14 H14A 125.7 . .
Fe1 C14 H14A 125.7 . .
Si1 C15 H15A 109.5 . .
Si1 C15 H15B 109.5 . .
H15A C15 H15B 109.5 . .
Si1 C15 H15C 109.5 . .
H15A C15 H15C 109.5 . .
H15B C15 H15C 109.5 . .
Si1 C16 H16A 109.5 . .
Si1 C16 H16B 109.5 . .
H16A C16 H16B 109.5 . .
Si1 C16 H16C 109.5 . .
H16A C16 H16C 109.5 . .
H16B C16 H16C 109.5 . .
C20 C17 C19 109.7(2) . .
C20 C17 C18 107.7(3) . .
C19 C17 C18 108.1(3) . .
C20 C17 Si1 109.62(19) . .
C19 C17 Si1 110.9(2) . .
C18 C17 Si1 110.9(2) . .
C17 C18 H18A 109.5 . .
C17 C18 H18B 109.5 . .
H18A C18 H18B 109.5 . .
C17 C18 H18C 109.5 . .
H18A C18 H18C 109.5 . .
H18B C18 H18C 109.5 . .
C17 C19 H19A 109.5 . .
C17 C19 H19B 109.5 . .
H19A C19 H19B 109.5 . .
C17 C19 H19C 109.5 . .
H19A C19 H19C 109.5 . .
H19B C19 H19C 109.5 . .
C17 C20 H20A 109.5 . .
C17 C20 H20B 109.5 . .
H20A C20 H20B 109.5 . .
C17 C20 H20C 109.5 . .
H20A C20 H20C 109.5 . .
H20B C20 H20C 109.5 . .
Si2 C21 H21A 109.5 . .
Si2 C21 H21B 109.5 . .
H21A C21 H21B 109.5 . .
Si2 C21 H21C 109.5 . .
H21A C21 H21C 109.5 . .
H21B C21 H21C 109.5 . .
Si2 C22 H22A 109.5 . .
Si2 C22 H22B 109.5 . .
H22A C22 H22B 109.5 . .
Si2 C22 H22C 109.5 . .
H22A C22 H22C 109.5 . .
H22B C22 H22C 109.5 . .
C24 C23 C25 108.5(3) . .
C24 C23 C26 109.1(3) . .
C25 C23 C26 108.6(3) . .
C24 C23 Si2 111.4(2) . .
C25 C23 Si2 109.5(2) . .
C26 C23 Si2 109.6(2) . .
C23 C24 H24A 109.5 . .
C23 C24 H24B 109.5 . .
H24A C24 H24B 109.5 . .
C23 C24 H24C 109.5 . .
H24A C24 H24C 109.5 . .
H24B C24 H24C 109.5 . .
C23 C25 H25A 109.5 . .
C23 C25 H25B 109.5 . .
H25A C25 H25B 109.5 . .
C23 C25 H25C 109.5 . .
H25A C25 H25C 109.5 . .
H25B C25 H25C 109.5 . .
C23 C26 H26A 109.5 . .
C23 C26 H26B 109.5 . .
H26A C26 H26B 109.5 . .
C23 C26 H26C 109.5 . .
H26A C26 H26C 109.5 . .
H26B C26 H26C 109.5 . .

loop_
_geom_bond_atom_site_label_1
_geom_bond_atom_site_label_2
_geom_bond_distance
_geom_bond_site_symmetry_2
Nd1 N2 2.262(2) .
Nd1 N1 2.269(2) .
Nd1 O1 2.465(2) .
Nd1 C5 2.919(3) .
Nd1 C10 2.942(3) .
Nd1 I1 3.2124(13) .
Nd1 I1 3.2341(13) 3_775
Nd1 Fe1 3.3648(15) .
Fe1 C13 2.022(3) .
Fe1 C12 2.031(3) .
Fe1 C8 2.034(3) .
Fe1 C7 2.038(3) .
Fe1 C14 2.045(3) .
Fe1 C9 2.050(3) .
Fe1 C6 2.064(3) .
Fe1 C11 2.067(3) .
Fe1 C5 2.120(3) .
Fe1 C10 2.126(3) .
I1 Nd1 3.2341(13) 3_775
Si1 N1 1.719(2) .
Si1 C16 1.867(3) .
Si1 C15 1.878(3) .
Si1 C17 1.894(3) .
Si2 N2 1.713(2) .
Si2 C22 1.866(3) .
Si2 C21 1.872(3) .
Si2 C23 1.901(3) .
N1 C5 1.398(3) .
N2 C10 1.399(3) .
O1 C1 1.445(3) .
O1 C4 1.449(3) .
C1 C2 1.514(4) .
C1 H1A 0.9900 .
C1 H1B 0.9900 .
C2 C3 1.536(5) .
C2 H2A 0.9900 .
C2 H2B 0.9900 .
C3 C4 1.459(5) .
C3 H3A 0.9900 .
C3 H3B 0.9900 .
C4 H4A 0.9900 .
C4 H4B 0.9900 .
C5 C9 1.436(4) .
C5 C6 1.436(4) .
C6 C7 1.419(4) .
C6 H6A 1.0000 .
C7 C8 1.420(4) .
C7 H7A 1.0000 .
C8 C9 1.424(4) .
C8 H8A 1.0000 .
C9 H9A 1.0000 .
C10 C14 1.429(4) .
C10 C11 1.440(4) .
C11 C12 1.422(4) .
C11 H11A 1.0000 .
C12 C13 1.411(5) .
C12 H12A 1.0000 .
C13 C14 1.420(4) .
C13 H13A 1.0000 .
C14 H14A 1.0000 .
C15 H15A 0.9800 .
C15 H15B 0.9800 .
C15 H15C 0.9800 .
C16 H16A 0.9800 .
C16 H16B 0.9800 .
C16 H16C 0.9800 .
C17 C20 1.526(4) .
C17 C19 1.526(4) .
C17 C18 1.529(4) .
C18 H18A 0.9800 .
C18 H18B 0.9800 .
C18 H18C 0.9800 .
C19 H19A 0.9800 .
C19 H19B 0.9800 .
C19 H19C 0.9800 .
C20 H20A 0.9800 .
C20 H20B 0.9800 .
C20 H20C 0.9800 .
C21 H21A 0.9800 .
C21 H21B 0.9800 .
C21 H21C 0.9800 .
C22 H22A 0.9800 .
C22 H22B 0.9800 .
C22 H22C 0.9800 .
C23 C24 1.523(4) .
C23 C25 1.533(4) .
C23 C26 1.540(4) .
C24 H24A 0.9800 .
C24 H24B 0.9800 .
C24 H24C 0.9800 .
C25 H25A 0.9800 .
C25 H25B 0.9800 .
C25 H25C 0.9800 .
C26 H26A 0.9800 .
C26 H26B 0.9800 .
C26 H26C 0.9800 .
